data_4065430
loop_
_publ_author_name
'Carlisle, Spring'
'Matta, Angel'
'Valles, Homer'
'Bracken, Jason B.'
'Miranda, Mayra'
'Yoo, Jinah'
'Hahn, Christine'

_publ_section_title
;
 Water Addition to Alkynes Promoted by a Dicationic Platinum(II) Complex
;
_journal_issue 23
_journal_name_full Organometallics
_journal_page_first 6446
_journal_paper_doi 10.1021/om2007908
_journal_volume 30
_journal_year 2011
_chemical_formula_sum 'C33 H30 B F4 N O P2 Pt'
_chemical_formula_weight 800.42
_space_group_IT_number 2
_symmetry_cell_setting triclinic
_symmetry_space_group_name_Hall '-P 1'
_symmetry_space_group_name_H-M 'P -1'
_atom_sites_solution_hydrogens geom
_atom_sites_solution_primary direct
_atom_sites_solution_secondary difmap
_audit_creation_method SHELXL-97
_audit_update_record
;
2011-08-19 # Formatted by publCIF
;
_cell_angle_alpha 99.766(8)
_cell_angle_beta 100.042(8)
_cell_angle_gamma 97.953(8)
_cell_formula_units_Z 2
_cell_length_a 9.1977(11)
_cell_length_b 10.6882(12)
_cell_length_c 16.4213(18)
_cell_measurement_reflns_used 935
_cell_measurement_temperature 110(2)
_cell_measurement_theta_max 61.26
_cell_measurement_theta_min 4.61
_cell_volume 1542.9(3)
_computing_cell_refinement 'Bruker FRAMBO'
_computing_data_collection 'Bruker FRAMBO'
_computing_data_reduction 'Bruker SAINT'
_computing_molecular_graphics 'Bruker SHELXTL'
_computing_publication_material 'Bruker SHELXTL'
_computing_structure_refinement 'SHELXL-97 (Sheldrick, 2008)'
_computing_structure_solution 'SHELXS-97 (Sheldrick, 2008)'
_diffrn_ambient_temperature 110(2)
_diffrn_measured_fraction_theta_full 0.918
_diffrn_measured_fraction_theta_max 0.918
_diffrn_measurement_device_type 'MWPC area detector'
_diffrn_measurement_method 'phi and omega scans'
_diffrn_radiation_monochromator graphite
_diffrn_radiation_source 'fine-focus sealed tube'
_diffrn_radiation_type CuK\a
_diffrn_radiation_wavelength 1.54184
_diffrn_reflns_av_R_equivalents 0.0281
_diffrn_reflns_av_sigmaI/netI 0.0282
_diffrn_reflns_limit_h_max 10
_diffrn_reflns_limit_h_min -10
_diffrn_reflns_limit_k_max 11
_diffrn_reflns_limit_k_min -11
_diffrn_reflns_limit_l_max 18
_diffrn_reflns_limit_l_min -18
_diffrn_reflns_number 12365
_diffrn_reflns_theta_full 60.00
_diffrn_reflns_theta_max 60.00
_diffrn_reflns_theta_min 2.79
_exptl_absorpt_coefficient_mu 9.937
_exptl_absorpt_correction_T_max 0.9072
_exptl_absorpt_correction_T_min 0.4365
_exptl_absorpt_correction_type multi-scan
_exptl_absorpt_process_details sadabs
_exptl_crystal_colour 'colorless '
_exptl_crystal_density_diffrn 1.723
_exptl_crystal_density_method 'not measured'
_exptl_crystal_description 'needle    '
_exptl_crystal_F_000 784
_exptl_crystal_size_max 0.10
_exptl_crystal_size_mid 0.03
_exptl_crystal_size_min 0.01
_refine_diff_density_max 1.515
_refine_diff_density_min -0.543
_refine_diff_density_rms 0.087
_refine_ls_extinction_method none
_refine_ls_goodness_of_fit_ref 1.003
_refine_ls_hydrogen_treatment constr
_refine_ls_matrix_type full
_refine_ls_number_parameters 388
_refine_ls_number_reflns 4212
_refine_ls_number_restraints 0
_refine_ls_restrained_S_all 1.003
_refine_ls_R_factor_all 0.0260
_refine_ls_R_factor_gt 0.0229
_refine_ls_shift/su_max 0.001
_refine_ls_shift/su_mean 0.000
_refine_ls_structure_factor_coef Fsqd
_refine_ls_weighting_details 'calc w=1/[\s^2^(Fo^2^)+(0.0395P)^2^+0.0000P] where P=(Fo^2^+2Fc^2^)/3'
_refine_ls_weighting_scheme calc
_refine_ls_wR_factor_gt 0.0540
_refine_ls_wR_factor_ref 0.0549
_reflns_number_gt 3854
_reflns_number_total 4212
_reflns_threshold_expression >2sigma(I)
_cod_data_source_file om2007908_si_002.cif
_cod_data_source_block complex1
_cod_original_sg_symbol_H-M P-1
_cod_database_code 4065430

loop_
_symmetry_equiv_pos_as_xyz
'x, y, z'
'-x, -y, -z'

loop_
_atom_site_label
_atom_site_type_symbol
_atom_site_fract_x
_atom_site_fract_y
_atom_site_fract_z
_atom_site_U_iso_or_equiv
_atom_site_adp_type
_atom_site_occupancy
_atom_site_symmetry_multiplicity
_atom_site_calc_flag
_atom_site_refinement_flags
Pt1 Pt 0.404431(16) 0.030366(13) 0.255698(9) 0.02242(7) Uani 1 1 d .
P1 P 0.21318(10) -0.12312(8) 0.17680(6) 0.0223(2) Uani 1 1 d .
P2 P 0.59447(10) 0.20549(9) 0.30563(6) 0.0251(2) Uani 1 1 d .
F1 F 0.0729(3) 0.2140(2) 0.20732(15) 0.0433(6) Uani 1 1 d .
F2 F 0.1154(3) 0.2810(2) 0.08804(17) 0.0490(6) Uani 1 1 d .
F3 F -0.0156(3) 0.3907(2) 0.17478(17) 0.0540(7) Uani 1 1 d .
F4 F -0.1163(3) 0.1924(2) 0.09687(15) 0.0470(6) Uani 1 1 d .
O1 O 0.3892(3) 0.1460(3) 0.47066(19) 0.0450(7) Uani 1 1 d .
N1 N 0.4043(3) 0.0905(3) 0.13962(18) 0.0253(7) Uani 1 1 d .
C1 C 0.4000(4) -0.0363(4) 0.3706(2) 0.0260(8) Uani 1 1 d .
H1A H 0.3417 -0.1245 0.3602 0.031 Uiso 1 1 calc R
H1B H 0.5026 -0.0352 0.4019 0.031 Uiso 1 1 calc R
C2 C 0.3288(5) 0.0543(4) 0.4145(2) 0.0333(9) Uani 1 1 d .
H2 H 0.2227 0.0426 0.3986 0.040 Uiso 1 1 calc R
C3 C 0.1538(4) -0.0398(3) 0.0913(2) 0.0255(8) Uani 1 1 d .
H3A H 0.1045 -0.1038 0.0395 0.031 Uiso 1 1 calc R
H3B H 0.0806 0.0148 0.1071 0.031 Uiso 1 1 calc R
C4 C 0.2880(4) 0.0426(3) 0.0749(2) 0.0249(8) Uani 1 1 d .
C5 C 0.2906(5) 0.0729(4) -0.0042(3) 0.0309(9) Uani 1 1 d .
H5 H 0.2098 0.0370 -0.0505 0.037 Uiso 1 1 calc R
C6 C 0.4129(4) 0.1560(4) -0.0142(2) 0.0314(9) Uani 1 1 d .
H6 H 0.4159 0.1790 -0.0674 0.038 Uiso 1 1 calc R
C7 C 0.5299(5) 0.2052(4) 0.0534(2) 0.0319(9) Uani 1 1 d .
H7 H 0.6141 0.2626 0.0472 0.038 Uiso 1 1 calc R
C8 C 0.5241(4) 0.1705(3) 0.1305(2) 0.0269(8) Uani 1 1 d .
C9 C 0.6537(4) 0.2153(4) 0.2048(2) 0.0314(9) Uani 1 1 d .
H9A H 0.6981 0.3055 0.2059 0.038 Uiso 1 1 calc R
H9B H 0.7318 0.1614 0.1981 0.038 Uiso 1 1 calc R
C10 C 0.2675(4) -0.2701(3) 0.1290(2) 0.0256(8) Uani 1 1 d .
C11 C 0.3985(5) -0.3058(4) 0.1679(3) 0.0361(10) Uani 1 1 d .
H11 H 0.4586 -0.2529 0.2181 0.043 Uiso 1 1 calc R
C12 C 0.4410(5) -0.4210(4) 0.1319(3) 0.0449(11) Uani 1 1 d .
H12 H 0.5301 -0.4461 0.1578 0.054 Uiso 1 1 calc R
C13 C 0.3534(5) -0.4970(4) 0.0592(3) 0.0438(11) Uani 1 1 d .
H13 H 0.3823 -0.5748 0.0352 0.053 Uiso 1 1 calc R
C14 C 0.2230(5) -0.4613(4) 0.0206(3) 0.0370(10) Uani 1 1 d .
H14 H 0.1634 -0.5145 -0.0297 0.044 Uiso 1 1 calc R
C15 C 0.1796(5) -0.3482(4) 0.0553(2) 0.0310(9) Uani 1 1 d .
H15 H 0.0903 -0.3240 0.0289 0.037 Uiso 1 1 calc R
C16 C 0.0479(4) -0.1724(3) 0.2168(2) 0.0260(8) Uani 1 1 d .
C17 C 0.0026(4) -0.3011(4) 0.2214(2) 0.0299(9) Uani 1 1 d .
H17 H 0.0575 -0.3651 0.2019 0.036 Uiso 1 1 calc R
C18 C -0.1223(4) -0.3349(4) 0.2545(3) 0.0342(9) Uani 1 1 d .
H18 H -0.1533 -0.4225 0.2570 0.041 Uiso 1 1 calc R
C19 C -0.2027(5) -0.2431(4) 0.2841(3) 0.0376(10) Uani 1 1 d .
H19 H -0.2890 -0.2674 0.3062 0.045 Uiso 1 1 calc R
C20 C -0.1564(5) -0.1154(4) 0.2813(3) 0.0378(10) Uani 1 1 d .
H20 H -0.2097 -0.0515 0.3028 0.045 Uiso 1 1 calc R
C21 C -0.0328(4) -0.0800(4) 0.2474(2) 0.0322(9) Uani 1 1 d .
H21 H -0.0028 0.0077 0.2451 0.039 Uiso 1 1 calc R
C22 C 0.7677(4) 0.2109(4) 0.3802(2) 0.0292(8) Uani 1 1 d .
C23 C 0.9056(5) 0.2482(4) 0.3605(3) 0.0366(10) Uani 1 1 d .
H23 H 0.9105 0.2709 0.3074 0.044 Uiso 1 1 calc R
C24 C 1.0361(5) 0.2523(5) 0.4179(3) 0.0442(11) Uani 1 1 d .
H24 H 1.1305 0.2772 0.4039 0.053 Uiso 1 1 calc R
C25 C 1.0302(5) 0.2206(5) 0.4950(3) 0.0493(12) Uani 1 1 d .
H25 H 1.1203 0.2215 0.5338 0.059 Uiso 1 1 calc R
C26 C 0.8932(5) 0.1872(5) 0.5160(3) 0.0493(12) Uani 1 1 d .
H26 H 0.8891 0.1679 0.5700 0.059 Uiso 1 1 calc R
C27 C 0.7602(5) 0.1818(4) 0.4581(3) 0.0397(10) Uani 1 1 d .
H27 H 0.6658 0.1583 0.4724 0.048 Uiso 1 1 calc R
C28 C 0.5315(4) 0.3559(3) 0.3387(2) 0.0278(8) Uani 1 1 d .
C29 C 0.6229(5) 0.4581(4) 0.3969(3) 0.0384(10) Uani 1 1 d .
H29 H 0.7219 0.4504 0.4214 0.046 Uiso 1 1 calc R
C30 C 0.5698(5) 0.5713(4) 0.4190(3) 0.0409(10) Uani 1 1 d .
H30 H 0.6330 0.6414 0.4584 0.049 Uiso 1 1 calc R
C31 C 0.4269(5) 0.5831(4) 0.3847(3) 0.0426(11) Uani 1 1 d .
H31 H 0.3907 0.6607 0.4010 0.051 Uiso 1 1 calc R
C32 C 0.3358(6) 0.4828(5) 0.3270(3) 0.0482(12) Uani 1 1 d .
H32 H 0.2377 0.4922 0.3021 0.058 Uiso 1 1 calc R
C33 C 0.3859(5) 0.3677(4) 0.3045(3) 0.0397(10) Uani 1 1 d .
H33 H 0.3212 0.2974 0.2661 0.048 Uiso 1 1 calc R
B77 B 0.0156(5) 0.2727(4) 0.1420(3) 0.0300(10) Uani 1 1 d .

loop_
_atom_site_aniso_label
_atom_site_aniso_U_11
_atom_site_aniso_U_22
_atom_site_aniso_U_33
_atom_site_aniso_U_23
_atom_site_aniso_U_13
_atom_site_aniso_U_12
Pt1 0.02527(10) 0.01659(10) 0.02488(10) 0.00163(7) 0.00814(7) 0.00105(6)
P1 0.0246(5) 0.0143(4) 0.0268(5) 0.0011(4) 0.0064(4) 0.0015(4)
P2 0.0261(5) 0.0200(5) 0.0268(5) -0.0009(4) 0.0089(4) -0.0015(4)
F1 0.0526(15) 0.0407(14) 0.0401(13) 0.0131(12) 0.0113(12) 0.0121(12)
F2 0.0433(14) 0.0485(15) 0.0699(17) 0.0269(14) 0.0336(13) 0.0111(12)
F3 0.0690(18) 0.0239(12) 0.0685(18) -0.0013(12) 0.0181(15) 0.0135(12)
F4 0.0409(14) 0.0516(15) 0.0406(13) -0.0066(12) 0.0117(11) -0.0036(12)
O1 0.0459(18) 0.0445(19) 0.0421(17) 0.0010(16) 0.0116(15) 0.0058(15)
N1 0.0351(18) 0.0207(16) 0.0238(16) 0.0049(13) 0.0151(15) 0.0053(14)
C1 0.0275(19) 0.0227(19) 0.028(2) 0.0158(17) 0.0019(16) -0.0028(16)
C2 0.036(2) 0.028(2) 0.032(2) 0.006(2) 0.0031(19) -0.0073(18)
C3 0.0288(19) 0.0197(18) 0.0283(19) 0.0031(16) 0.0062(16) 0.0063(16)
C4 0.032(2) 0.0167(18) 0.028(2) -0.0006(16) 0.0103(17) 0.0100(16)
C5 0.038(2) 0.025(2) 0.033(2) 0.0066(17) 0.0102(18) 0.0112(18)
C6 0.042(2) 0.027(2) 0.033(2) 0.0122(18) 0.0171(19) 0.0116(19)
C7 0.037(2) 0.025(2) 0.039(2) 0.0069(18) 0.018(2) 0.0081(18)
C8 0.031(2) 0.0204(19) 0.031(2) 0.0014(17) 0.0134(17) 0.0048(16)
C9 0.036(2) 0.026(2) 0.033(2) 0.0028(17) 0.0157(18) 0.0024(17)
C10 0.030(2) 0.0145(18) 0.034(2) 0.0055(17) 0.0126(17) 0.0004(16)
C11 0.033(2) 0.026(2) 0.049(3) 0.0057(19) 0.010(2) 0.0042(18)
C12 0.040(2) 0.026(2) 0.072(3) 0.010(2) 0.015(2) 0.013(2)
C13 0.050(3) 0.020(2) 0.068(3) 0.004(2) 0.032(3) 0.009(2)
C14 0.047(2) 0.021(2) 0.043(2) 0.0001(18) 0.020(2) -0.0017(19)
C15 0.037(2) 0.023(2) 0.035(2) 0.0053(18) 0.0135(19) 0.0046(17)
C16 0.030(2) 0.0226(19) 0.0239(19) 0.0028(16) 0.0043(16) 0.0028(16)
C17 0.034(2) 0.023(2) 0.033(2) 0.0055(17) 0.0085(18) 0.0044(17)
C18 0.037(2) 0.023(2) 0.043(2) 0.0085(19) 0.012(2) -0.0007(18)
C19 0.030(2) 0.042(3) 0.042(2) 0.012(2) 0.0097(19) 0.0002(19)
C20 0.034(2) 0.033(2) 0.054(3) 0.015(2) 0.020(2) 0.0108(19)
C21 0.033(2) 0.024(2) 0.042(2) 0.0068(18) 0.0124(19) 0.0077(17)
C22 0.028(2) 0.0205(19) 0.035(2) -0.0016(17) 0.0067(17) -0.0013(16)
C23 0.033(2) 0.037(2) 0.036(2) 0.0028(19) 0.0063(19) 0.0000(19)
C24 0.030(2) 0.051(3) 0.054(3) 0.011(2) 0.015(2) 0.006(2)
C25 0.032(2) 0.068(3) 0.044(3) 0.017(3) 0.002(2) -0.002(2)
C26 0.042(3) 0.060(3) 0.041(3) 0.017(2) -0.001(2) -0.007(2)
C27 0.031(2) 0.047(3) 0.040(2) 0.010(2) 0.0112(19) -0.005(2)
C28 0.035(2) 0.0164(19) 0.030(2) 0.0018(17) 0.0115(18) -0.0028(17)
C29 0.039(2) 0.028(2) 0.043(2) -0.002(2) 0.010(2) -0.0001(19)
C30 0.049(3) 0.026(2) 0.044(2) -0.003(2) 0.012(2) 0.002(2)
C31 0.061(3) 0.025(2) 0.044(3) 0.003(2) 0.020(2) 0.009(2)
C32 0.053(3) 0.040(3) 0.051(3) 0.006(2) 0.004(2) 0.017(2)
C33 0.041(2) 0.026(2) 0.046(3) -0.002(2) 0.004(2) 0.0051(19)
B77 0.032(2) 0.019(2) 0.039(3) 0.003(2) 0.012(2) 0.0029(19)

loop_
_atom_type_symbol
_atom_type_description
_atom_type_scat_dispersion_real
_atom_type_scat_dispersion_imag
_atom_type_scat_source
C C 0.0181 0.0091 'International Tables Vol C Tables 4.2.6.8 and 6.1.1.4'
H H 0.0000 0.0000 'International Tables Vol C Tables 4.2.6.8 and 6.1.1.4'
B B 0.0090 0.0039 'International Tables Vol C Tables 4.2.6.8 and 6.1.1.4'
F F 0.0727 0.0534 'International Tables Vol C Tables 4.2.6.8 and 6.1.1.4'
N N 0.0311 0.0180 'International Tables Vol C Tables 4.2.6.8 and 6.1.1.4'
O O 0.0492 0.0322 'International Tables Vol C Tables 4.2.6.8 and 6.1.1.4'
P P 0.2955 0.4335 'International Tables Vol C Tables 4.2.6.8 and 6.1.1.4'
Pt Pt -4.5932 6.9264 'International Tables Vol C Tables 4.2.6.8 and 6.1.1.4'

loop_
_geom_angle_atom_site_label_1
_geom_angle_atom_site_label_2
_geom_angle_atom_site_label_3
_geom_angle
N1 Pt1 C1 178.10(12)
N1 Pt1 P1 82.82(9)
C1 Pt1 P1 95.34(10)
N1 Pt1 P2 83.15(9)
C1 Pt1 P2 98.70(10)
P1 Pt1 P2 165.90(3)
C16 P1 C10 106.06(16)
C16 P1 C3 106.64(17)
C10 P1 C3 106.80(17)
C16 P1 Pt1 121.45(12)
C10 P1 Pt1 115.31(13)
C3 P1 Pt1 99.17(12)
C28 P2 C22 105.49(17)
C28 P2 C9 106.27(17)
C22 P2 C9 104.52(18)
C28 P2 Pt1 114.39(13)
C22 P2 Pt1 126.16(12)
C9 P2 Pt1 97.59(13)
C4 N1 C8 121.2(3)
C4 N1 Pt1 119.3(2)
C8 N1 Pt1 119.4(3)
C2 C1 Pt1 102.2(2)
C2 C1 H1A 111.3
Pt1 C1 H1A 111.3
C2 C1 H1B 111.3
Pt1 C1 H1B 111.3
H1A C1 H1B 109.2
O1 C2 C1 126.7(4)
O1 C2 H2 116.6
C1 C2 H2 116.6
C4 C3 P1 109.7(3)
C4 C3 H3A 109.7
P1 C3 H3A 109.7
C4 C3 H3B 109.7
P1 C3 H3B 109.7
H3A C3 H3B 108.2
N1 C4 C5 120.4(3)
N1 C4 C3 118.1(3)
C5 C4 C3 121.5(4)
C6 C5 C4 119.0(4)
C6 C5 H5 120.5
C4 C5 H5 120.5
C7 C6 C5 119.5(4)
C7 C6 H6 120.2
C5 C6 H6 120.2
C6 C7 C8 119.6(4)
C6 C7 H7 120.2
C8 C7 H7 120.2
N1 C8 C7 120.3(4)
N1 C8 C9 118.2(3)
C7 C8 C9 121.5(3)
C8 C9 P2 111.8(3)
C8 C9 H9A 109.3
P2 C9 H9A 109.3
C8 C9 H9B 109.3
P2 C9 H9B 109.3
H9A C9 H9B 107.9
C15 C10 C11 120.1(4)
C15 C10 P1 121.0(3)
C11 C10 P1 118.9(3)
C10 C11 C12 119.4(4)
C10 C11 H11 120.3
C12 C11 H11 120.3
C13 C12 C11 119.9(4)
C13 C12 H12 120.0
C11 C12 H12 120.0
C12 C13 C14 120.6(4)
C12 C13 H13 119.7
C14 C13 H13 119.7
C15 C14 C13 120.2(4)
C15 C14 H14 119.9
C13 C14 H14 119.9
C14 C15 C10 119.8(4)
C14 C15 H15 120.1
C10 C15 H15 120.1
C21 C16 C17 118.9(3)
C21 C16 P1 119.7(3)
C17 C16 P1 121.3(3)
C18 C17 C16 119.8(4)
C18 C17 H17 120.1
C16 C17 H17 120.1
C19 C18 C17 121.0(4)
C19 C18 H18 119.5
C17 C18 H18 119.5
C18 C19 C20 119.3(4)
C18 C19 H19 120.3
C20 C19 H19 120.3
C19 C20 C21 120.5(4)
C19 C20 H20 119.8
C21 C20 H20 119.8
C20 C21 C16 120.4(4)
C20 C21 H21 119.8
C16 C21 H21 119.8
C27 C22 C23 120.1(4)
C27 C22 P2 119.1(3)
C23 C22 P2 120.8(3)
C24 C23 C22 120.1(4)
C24 C23 H23 120.0
C22 C23 H23 120.0
C25 C24 C23 120.4(4)
C25 C24 H24 119.8
C23 C24 H24 119.8
C24 C25 C26 119.8(4)
C24 C25 H25 120.1
C26 C25 H25 120.1
C25 C26 C27 120.3(4)
C25 C26 H26 119.8
C27 C26 H26 119.8
C22 C27 C26 119.3(4)
C22 C27 H27 120.4
C26 C27 H27 120.4
C29 C28 C33 119.4(4)
C29 C28 P2 122.3(3)
C33 C28 P2 118.2(3)
C30 C29 C28 119.9(4)
C30 C29 H29 120.1
C28 C29 H29 120.1
C31 C30 C29 120.6(4)
C31 C30 H30 119.7
C29 C30 H30 119.7
C30 C31 C32 120.0(4)
C30 C31 H31 120.0
C32 C31 H31 120.0
C31 C32 C33 120.5(5)
C31 C32 H32 119.7
C33 C32 H32 119.7
C32 C33 C28 119.6(4)
C32 C33 H33 120.2
C28 C33 H33 120.2
F3 B77 F2 112.7(3)
F3 B77 F4 109.6(3)
F2 B77 F4 107.9(3)
F3 B77 F1 109.9(4)
F2 B77 F1 109.6(3)
F4 B77 F1 106.9(3)

loop_
_geom_bond_atom_site_label_1
_geom_bond_atom_site_label_2
_geom_bond_distance
Pt1 N1 2.112(3)
Pt1 C1 2.132(3)
Pt1 P1 2.2693(9)
Pt1 P2 2.3033(10)
P1 C16 1.806(4)
P1 C10 1.808(4)
P1 C3 1.831(4)
P2 C28 1.813(4)
P2 C22 1.820(4)
P2 C9 1.846(4)
F1 B77 1.395(5)
F2 B77 1.387(5)
F3 B77 1.373(5)
F4 B77 1.393(5)
O1 C2 1.218(5)
N1 C4 1.343(5)
N1 C8 1.345(5)
C1 C2 1.410(6)
C1 H1A 0.9900
C1 H1B 0.9900
C2 H2 0.9500
C3 C4 1.506(5)
C3 H3A 0.9900
C3 H3B 0.9900
C4 C5 1.393(5)
C5 C6 1.386(6)
C5 H5 0.9500
C6 C7 1.377(6)
C6 H6 0.9500
C7 C8 1.386(5)
C7 H7 0.9500
C8 C9 1.508(5)
C9 H9A 0.9900
C9 H9B 0.9900
C10 C15 1.394(6)
C10 C11 1.395(6)
C11 C12 1.409(6)
C11 H11 0.9500
C12 C13 1.374(7)
C12 H12 0.9500
C13 C14 1.389(6)
C13 H13 0.9500
C14 C15 1.387(6)
C14 H14 0.9500
C15 H15 0.9500
C16 C21 1.394(5)
C16 C17 1.400(5)
C17 C18 1.385(5)
C17 H17 0.9500
C18 C19 1.382(6)
C18 H18 0.9500
C19 C20 1.383(6)
C19 H19 0.9500
C20 C21 1.385(5)
C20 H20 0.9500
C21 H21 0.9500
C22 C27 1.379(6)
C22 C23 1.386(5)
C23 C24 1.381(6)
C23 H23 0.9500
C24 C25 1.374(6)
C24 H24 0.9500
C25 C26 1.380(6)
C25 H25 0.9500
C26 C27 1.400(6)
C26 H26 0.9500
C27 H27 0.9500
C28 C29 1.387(6)
C28 C33 1.390(6)
C29 C30 1.382(6)
C29 H29 0.9500
C30 C31 1.369(6)
C30 H30 0.9500
C31 C32 1.371(7)
C31 H31 0.9500
C32 C33 1.387(6)
C32 H32 0.9500
C33 H33 0.9500

loop_
_geom_torsion_atom_site_label_1
_geom_torsion_atom_site_label_2
_geom_torsion_atom_site_label_3
_geom_torsion_atom_site_label_4
_geom_torsion
N1 Pt1 P1 C16 -139.30(16)
C1 Pt1 P1 C16 41.17(18)
P2 Pt1 P1 C16 -133.55(18)
N1 Pt1 P1 C10 90.32(15)
C1 Pt1 P1 C10 -89.21(16)
P2 Pt1 P1 C10 96.07(18)
N1 Pt1 P1 C3 -23.27(15)
C1 Pt1 P1 C3 157.20(16)
P2 Pt1 P1 C3 -17.53(19)
N1 Pt1 P2 C28 87.86(15)
C1 Pt1 P2 C28 -92.56(17)
P1 Pt1 P2 C28 82.12(18)
N1 Pt1 P2 C22 -138.16(17)
C1 Pt1 P2 C22 41.42(19)
P1 Pt1 P2 C22 -143.90(18)
N1 Pt1 P2 C9 -23.91(16)
C1 Pt1 P2 C9 155.67(17)
P1 Pt1 P2 C9 -29.65(19)
C1 Pt1 N1 C4 27(4)
P1 Pt1 N1 C4 13.0(2)
P2 Pt1 N1 C4 -165.5(3)
C1 Pt1 N1 C8 -149(4)
P1 Pt1 N1 C8 -163.4(3)
P2 Pt1 N1 C8 18.1(2)
N1 Pt1 C1 C2 -118(4)
P1 Pt1 C1 C2 -103.6(2)
P2 Pt1 C1 C2 75.1(3)
Pt1 C1 C2 O1 -100.6(4)
C16 P1 C3 C4 160.6(2)
C10 P1 C3 C4 -86.4(3)
Pt1 P1 C3 C4 33.7(2)
C8 N1 C4 C5 1.4(5)
Pt1 N1 C4 C5 -174.9(3)
C8 N1 C4 C3 -176.4(3)
Pt1 N1 C4 C3 7.3(4)
P1 C3 C4 N1 -29.3(4)
P1 C3 C4 C5 152.9(3)
N1 C4 C5 C6 -1.9(5)
C3 C4 C5 C6 175.8(3)
C4 C5 C6 C7 1.1(5)
C5 C6 C7 C8 0.2(5)
C4 N1 C8 C7 -0.1(5)
Pt1 N1 C8 C7 176.3(3)
C4 N1 C8 C9 -177.1(3)
Pt1 N1 C8 C9 -0.7(4)
C6 C7 C8 N1 -0.8(5)
C6 C7 C8 C9 176.1(3)
N1 C8 C9 P2 -23.2(4)
C7 C8 C9 P2 159.9(3)
C28 P2 C9 C8 -86.8(3)
C22 P2 C9 C8 161.9(3)
Pt1 P2 C9 C8 31.4(3)
C16 P1 C10 C15 68.6(3)
C3 P1 C10 C15 -44.9(3)
Pt1 P1 C10 C15 -153.9(3)
C16 P1 C10 C11 -110.3(3)
C3 P1 C10 C11 136.2(3)
Pt1 P1 C10 C11 27.1(3)
C15 C10 C11 C12 0.2(6)
P1 C10 C11 C12 179.1(3)
C10 C11 C12 C13 -0.1(6)
C11 C12 C13 C14 0.1(7)
C12 C13 C14 C15 -0.1(6)
C13 C14 C15 C10 0.2(6)
C11 C10 C15 C14 -0.2(5)
P1 C10 C15 C14 -179.1(3)
C10 P1 C16 C21 -171.4(3)
C3 P1 C16 C21 -57.9(3)
Pt1 P1 C16 C21 54.3(3)
C10 P1 C16 C17 11.6(4)
C3 P1 C16 C17 125.2(3)
Pt1 P1 C16 C17 -122.6(3)
C21 C16 C17 C18 1.3(6)
P1 C16 C17 C18 178.2(3)
C16 C17 C18 C19 -0.7(6)
C17 C18 C19 C20 -0.7(6)
C18 C19 C20 C21 1.5(7)
C19 C20 C21 C16 -0.9(6)
C17 C16 C21 C20 -0.5(6)
P1 C16 C21 C20 -177.5(3)
C28 P2 C22 C27 80.0(4)
C9 P2 C22 C27 -168.2(3)
Pt1 P2 C22 C27 -57.2(4)
C28 P2 C22 C23 -97.7(3)
C9 P2 C22 C23 14.1(4)
Pt1 P2 C22 C23 125.1(3)
C27 C22 C23 C24 2.1(6)
P2 C22 C23 C24 179.7(3)
C22 C23 C24 C25 -0.5(7)
C23 C24 C25 C26 -1.5(8)
C24 C25 C26 C27 2.0(8)
C23 C22 C27 C26 -1.6(7)
P2 C22 C27 C26 -179.3(3)
C25 C26 C27 C22 -0.4(7)
C22 P2 C28 C29 13.0(4)
C9 P2 C28 C29 -97.6(3)
Pt1 P2 C28 C29 155.9(3)
C22 P2 C28 C33 -166.7(3)
C9 P2 C28 C33 82.7(3)
Pt1 P2 C28 C33 -23.8(3)
C33 C28 C29 C30 -1.2(6)
P2 C28 C29 C30 179.1(3)
C28 C29 C30 C31 0.7(6)
C29 C30 C31 C32 -0.9(7)
C30 C31 C32 C33 1.8(7)
C31 C32 C33 C28 -2.3(7)
C29 C28 C33 C32 2.0(6)
P2 C28 C33 C32 -178.3(3)
